data_7236334
loop_
_publ_author_name
'Tang, Yongxing'
'He, Chunlin'
'Imler, Gregory H.'
'Parrish, Damon A.'
'Shreeve, Jean'ne M.'

_publ_section_title
;
 Design and synthesis of N-methylene-C linked tetrazole and
 nitramino-1,2,4-triazole: an approach to promising energetic materials
;
_journal_issue 36
_journal_name_full 'Journal of Materials Chemistry A'
_journal_page_first 13923
_journal_paper_doi 10.1039/C6TA05057C
_journal_volume 4
_journal_year 2016
_chemical_formula_moiety '[C4 N10 H5 O2][N O H4]'
_chemical_formula_sum 'C4 H9 N11 O3'
_chemical_formula_weight 259.22
_space_group_crystal_system monoclinic
_space_group_IT_number 14
_space_group_name_Hall '-P 2ybc'
_space_group_name_H-M_alt 'P 1 21/c 1'
_atom_sites_solution_hydrogens geom
_audit_creation_method SHELXL-2014/7
_audit_update_record
;
2016-05-17 deposited with the CCDC.
2016-08-19 downloaded from the CCDC.
;
_cell_angle_alpha 90
_cell_angle_beta 97.5240(10)
_cell_angle_gamma 90
_cell_formula_units_Z 4
_cell_length_a 10.0682(5)
_cell_length_b 9.9430(5)
_cell_length_c 10.5715(6)
_cell_measurement_reflns_used 8129
_cell_measurement_temperature 150(2)
_cell_measurement_theta_max 29.998
_cell_measurement_theta_min 2.824
_cell_volume 1049.18(10)
_computing_cell_refinement 'Bruker APEX3 v2015.5-2 (Bruker, 2015)'
_computing_data_collection 'Bruker APEX3 v2015.5-2 (Bruker, 2015)'
_computing_data_reduction
;
Bruker SAINT v8.34A (Bruker, 2013), Bruker XPREP v2014/2 (Bruker, 2014)
;
_computing_molecular_graphics 'Bruker SHELXTL v2014/7 (Bruker, 2014)'
_computing_publication_material 'Bruker SHELXTL v2014/7 (Bruker, 2014)'
_computing_structure_refinement 'SHELXL-2014/7 (Sheldrick, 2014)'
_computing_structure_solution 'Bruker SHELXTL v2014/7 (Bruker, 2014)'
_diffrn_ambient_temperature 150(2)
_diffrn_measured_fraction_theta_full 0.999
_diffrn_measured_fraction_theta_max 1.000
_diffrn_measurement_device_type 'Bruker SMART APEX II CCD'
_diffrn_measurement_method '\w scans'
_diffrn_radiation_monochromator graphite
_diffrn_radiation_source 'fine focus sealed tube'
_diffrn_radiation_type MoK\a
_diffrn_radiation_wavelength 0.71073
_diffrn_reflns_av_R_equivalents 0.0159
_diffrn_reflns_av_unetI/netI 0.0124
_diffrn_reflns_Laue_measured_fraction_full 0.999
_diffrn_reflns_Laue_measured_fraction_max 1.000
_diffrn_reflns_limit_h_max 13
_diffrn_reflns_limit_h_min -13
_diffrn_reflns_limit_k_max 13
_diffrn_reflns_limit_k_min -13
_diffrn_reflns_limit_l_max 14
_diffrn_reflns_limit_l_min -14
_diffrn_reflns_number 10921
_diffrn_reflns_point_group_measured_fraction_full 0.999
_diffrn_reflns_point_group_measured_fraction_max 1.000
_diffrn_reflns_theta_full 25.242
_diffrn_reflns_theta_max 28.695
_diffrn_reflns_theta_min 2.824
_exptl_absorpt_coefficient_mu 0.139
_exptl_absorpt_correction_T_max 0.7460
_exptl_absorpt_correction_T_min 0.7063
_exptl_absorpt_correction_type multi-scan
_exptl_absorpt_process_details 'SADABS v2014/5 (Bruker, 2008)'
_exptl_crystal_colour colorless
_exptl_crystal_density_diffrn 1.641
_exptl_crystal_description plate
_exptl_crystal_F_000 536
_exptl_crystal_size_max 0.444
_exptl_crystal_size_mid 0.418
_exptl_crystal_size_min 0.060
_refine_diff_density_max 0.284
_refine_diff_density_min -0.350
_refine_diff_density_rms 0.078
_refine_ls_extinction_method none
_refine_ls_goodness_of_fit_ref 1.054
_refine_ls_hydrogen_treatment constr
_refine_ls_matrix_type full
_refine_ls_number_parameters 165
_refine_ls_number_reflns 2708
_refine_ls_number_restraints 0
_refine_ls_restrained_S_all 1.054
_refine_ls_R_factor_all 0.0334
_refine_ls_R_factor_gt 0.0313
_refine_ls_shift/su_max 0.000
_refine_ls_shift/su_mean 0.000
_refine_ls_structure_factor_coef Fsqd
_refine_ls_weighting_details 'w=1/[\s^2^(Fo^2^)+(0.0533P)^2^+0.3190P] where P=(Fo^2^+2Fc^2^)/3'
_refine_ls_weighting_scheme calc
_refine_ls_wR_factor_gt 0.0859
_refine_ls_wR_factor_ref 0.0887
_reflns_Friedel_coverage 0.000
_reflns_number_gt 2517
_reflns_number_total 2708
_reflns_threshold_expression 'I > 2\s(I)'
_cod_data_source_file c6ta05057c2.cif
_cod_data_source_block shrv404
_cod_original_sg_symbol_H-M 'P 21/c'
_cod_database_code 7236334
_shelx_shelxl_version_number 2014/7
_shelx_space_group_comment
;
The symmetry employed for this shelxl refinement is uniquely defined
by the following loop, which should always be used as a source of
symmetry information in preference to the above space-group names.
They are only intended as comments.
;
_shelx_estimated_absorpt_t_min 0.941
_shelx_estimated_absorpt_t_max 0.992

loop_
_space_group_symop_operation_xyz
'x, y, z'
'-x, y+1/2, -z+1/2'
'-x, -y, -z'
'x, -y-1/2, z-1/2'

loop_
_atom_site_label
_atom_site_type_symbol
_atom_site_fract_x
_atom_site_fract_y
_atom_site_fract_z
_atom_site_U_iso_or_equiv
_atom_site_adp_type
_atom_site_occupancy
_atom_site_site_symmetry_order
_atom_site_calc_flag
_atom_site_refinement_flags_posn
_atom_site_refinement_flags_adp
O1 O 0.28730(7) 0.10178(7) -0.07095(7) 0.02029(16) Uani 1 1 d . .
O2 O 0.47718(6) 0.17578(7) -0.12375(6) 0.01750(15) Uani 1 1 d . .
N3 N 0.37394(7) 0.19478(8) -0.06732(7) 0.01378(16) Uani 1 1 d . .
N4 N 0.36566(7) 0.30930(8) -0.01046(7) 0.01470(16) Uani 1 1 d . .
C5 C 0.24946(8) 0.33212(9) 0.04287(8) 0.01275(17) Uani 1 1 d . .
N6 N 0.13248(7) 0.26545(8) 0.03150(7) 0.01473(16) Uani 1 1 d . .
H6 H 0.1159 0.1899 -0.0110 0.018 Uiso 1 1 calc R U
N7 N 0.04263(7) 0.33228(8) 0.09566(7) 0.01588(17) Uani 1 1 d . .
C8 C 0.11412(8) 0.43574(9) 0.14459(8) 0.01313(17) Uani 1 1 d . .
N9 N 0.24140(7) 0.44125(8) 0.11546(7) 0.01439(16) Uani 1 1 d . .
C10 C 0.06072(9) 0.54202(9) 0.22553(9) 0.01488(18) Uani 1 1 d . .
H10B H 0.1307 0.5665 0.2965 0.018 Uiso 1 1 calc R U
H10A H 0.0381 0.6236 0.1734 0.018 Uiso 1 1 calc R U
N11 N -0.05786(7) 0.49520(8) 0.27735(7) 0.01386(16) Uani 1 1 d . .
N12 N -0.17947(8) 0.53166(9) 0.23023(8) 0.01861(18) Uani 1 1 d . .
N13 N -0.26201(8) 0.46321(9) 0.29430(8) 0.01998(18) Uani 1 1 d . .
C14 C -0.18293(9) 0.38531(9) 0.37961(9) 0.01569(18) Uani 1 1 d . .
N15 N -0.05286(8) 0.40351(8) 0.37117(7) 0.01525(16) Uani 1 1 d . .
N16 N -0.22997(9) 0.30092(10) 0.46329(9) 0.0255(2) Uani 1 1 d . .
H16A H -0.1738 0.2538 0.5166 0.031 Uiso 1 1 calc R U
H16B H -0.3168 0.2930 0.4645 0.031 Uiso 1 1 calc R U
O17 O 0.58529(8) 0.38205(7) 0.66057(7) 0.02272(17) Uani 1 1 d . .
H17 H 0.6207 0.4480 0.6283 0.034 Uiso 1 1 calc R U
N18 N 0.52945(8) 0.42474(8) 0.77019(7) 0.01579(17) Uani 1 1 d . .
H18A H 0.5906 0.4751 0.8206 0.024 Uiso 1 1 calc R U
H18B H 0.5070 0.3515 0.8145 0.024 Uiso 1 1 calc R U
H18C H 0.4549 0.4750 0.7458 0.024 Uiso 1 1 calc R U

loop_
_atom_site_aniso_label
_atom_site_aniso_U_11
_atom_site_aniso_U_22
_atom_site_aniso_U_33
_atom_site_aniso_U_23
_atom_site_aniso_U_13
_atom_site_aniso_U_12
O1 0.0180(3) 0.0161(3) 0.0285(4) -0.0051(3) 0.0096(3) -0.0057(2)
O2 0.0138(3) 0.0191(3) 0.0213(3) -0.0010(2) 0.0086(2) 0.0017(2)
N3 0.0120(3) 0.0153(4) 0.0144(3) 0.0010(3) 0.0029(3) 0.0002(3)
N4 0.0113(3) 0.0152(4) 0.0182(4) -0.0020(3) 0.0039(3) -0.0005(3)
C5 0.0110(4) 0.0144(4) 0.0127(4) 0.0004(3) 0.0013(3) -0.0007(3)
N6 0.0109(3) 0.0166(4) 0.0174(4) -0.0038(3) 0.0044(3) -0.0020(3)
N7 0.0124(3) 0.0178(4) 0.0181(4) -0.0033(3) 0.0046(3) -0.0001(3)
C8 0.0112(4) 0.0154(4) 0.0128(4) 0.0006(3) 0.0019(3) 0.0005(3)
N9 0.0118(3) 0.0160(4) 0.0156(3) -0.0022(3) 0.0028(3) -0.0006(3)
C10 0.0124(4) 0.0151(4) 0.0179(4) -0.0008(3) 0.0045(3) -0.0003(3)
N11 0.0114(3) 0.0159(3) 0.0144(3) 0.0008(3) 0.0023(3) 0.0028(3)
N12 0.0120(3) 0.0239(4) 0.0198(4) 0.0036(3) 0.0018(3) 0.0037(3)
N13 0.0127(4) 0.0254(4) 0.0219(4) 0.0047(3) 0.0027(3) 0.0023(3)
C14 0.0128(4) 0.0177(4) 0.0170(4) -0.0011(3) 0.0034(3) 0.0021(3)
N15 0.0129(3) 0.0171(4) 0.0161(4) 0.0024(3) 0.0033(3) 0.0026(3)
N16 0.0153(4) 0.0309(5) 0.0318(5) 0.0135(4) 0.0082(3) 0.0032(3)
O17 0.0303(4) 0.0184(3) 0.0216(4) -0.0028(3) 0.0115(3) -0.0036(3)
N18 0.0129(3) 0.0171(4) 0.0177(4) 0.0001(3) 0.0031(3) -0.0015(3)

loop_
_atom_type_symbol
_atom_type_description
_atom_type_scat_dispersion_real
_atom_type_scat_dispersion_imag
_atom_type_scat_source
C C 0.0033 0.0016 'International Tables Vol C Tables 4.2.6.8 and 6.1.1.4'
H H 0.0000 0.0000 'International Tables Vol C Tables 4.2.6.8 and 6.1.1.4'
N N 0.0061 0.0033 'International Tables Vol C Tables 4.2.6.8 and 6.1.1.4'
O O 0.0106 0.0060 'International Tables Vol C Tables 4.2.6.8 and 6.1.1.4'

loop_
_geom_angle_atom_site_label_1
_geom_angle_atom_site_label_2
_geom_angle_atom_site_label_3
_geom_angle
O1 N3 O2 118.43(7)
O1 N3 N4 124.69(7)
O2 N3 N4 116.88(7)
N3 N4 C5 116.29(7)
N9 C5 N6 109.47(8)
N9 C5 N4 119.03(8)
N6 C5 N4 131.42(8)
C5 N6 N7 110.12(7)
C5 N6 H6 124.9
N7 N6 H6 124.9
C8 N7 N6 102.13(7)
N7 C8 N9 115.12(8)
N7 C8 C10 123.58(8)
N9 C8 C10 121.30(8)
C5 N9 C8 103.14(7)
N11 C10 C8 111.23(7)
N11 C10 H10B 109.4
C8 C10 H10B 109.4
N11 C10 H10A 109.4
C8 C10 H10A 109.4
H10B C10 H10A 108.0
N12 N11 N15 114.27(7)
N12 N11 C10 122.72(7)
N15 N11 C10 122.84(7)
N11 N12 N13 106.29(7)
N12 N13 C14 106.18(7)
N15 C14 N16 123.99(8)
N15 C14 N13 111.80(8)
N16 C14 N13 124.21(8)
C14 N15 N11 101.47(7)
C14 N16 H16A 120.0
C14 N16 H16B 120.0
H16A N16 H16B 120.0
N18 O17 H17 109.5
O17 N18 H18A 109.5
O17 N18 H18B 109.5
H18A N18 H18B 109.5
O17 N18 H18C 109.5
H18A N18 H18C 109.5
H18B N18 H18C 109.5

loop_
_geom_bond_atom_site_label_1
_geom_bond_atom_site_label_2
_geom_bond_distance
O1 N3 1.2684(10)
O2 N3 1.2783(9)
N3 N4 1.2954(11)
N4 C5 1.3824(11)
C5 N9 1.3376(11)
C5 N6 1.3432(11)
N6 N7 1.3714(10)
N6 H6 0.8800
N7 C8 1.3215(12)
C8 N9 1.3576(11)
C8 C10 1.5028(12)
C10 N11 1.4538(11)
C10 H10B 0.9900
C10 H10A 0.9900
N11 N12 1.3111(10)
N11 N15 1.3433(11)
N12 N13 1.3266(11)
N13 C14 1.3635(12)
C14 N15 1.3365(11)
C14 N16 1.3493(12)
N16 H16A 0.8800
N16 H16B 0.8800
O17 N18 1.4176(10)
O17 H17 0.8400
N18 H18A 0.9100
N18 H18B 0.9100
N18 H18C 0.9100

loop_
_geom_hbond_atom_site_label_D
_geom_hbond_atom_site_label_H
_geom_hbond_atom_site_label_A
_geom_hbond_distance_DH
_geom_hbond_distance_HA
_geom_hbond_distance_DA
_geom_hbond_angle_DHA
_geom_hbond_site_symmetry_A
N6 H6 O1 0.88 2.11 2.5871(10) 113.6 .
N6 H6 N15 0.88 2.18 2.8894(11) 137.5 4_565
C10 H10B O1 0.99 2.58 3.2545(12) 125.1 4_566
N16 H16A N7 0.88 2.39 3.1999(12) 153.6 4_566
N16 H16B O2 0.88 2.18 2.9805(11) 150.7 4_466
N16 H16B O17 0.88 2.57 3.0784(12) 117.9 1_455
O17 H17 O1 0.84 1.93 2.7631(10) 174.2 2_655
O17 H17 O2 0.84 2.47 3.0021(10) 122.3 2_655
O17 H17 N3 0.84 2.54 3.3038(11) 151.8 2_655
N18 H18A N9 0.91 1.93 2.7981(11) 159.9 3_666
N18 H18B O2 0.91 1.90 2.7958(11) 166.4 1_556
N18 H18B N3 0.91 2.49 3.3666(11) 160.7 1_556
N18 H18B N4 0.91 2.51 3.2273(11) 135.7 1_556
N18 H18C N13 0.91 2.03 2.9114(11) 163.1 3_566

loop_
_geom_torsion_atom_site_label_1
_geom_torsion_atom_site_label_2
_geom_torsion_atom_site_label_3
_geom_torsion_atom_site_label_4
_geom_torsion
O1 N3 N4 C5 -3.92(13)
O2 N3 N4 C5 175.84(7)
N3 N4 C5 N9 172.27(8)
N3 N4 C5 N6 -11.25(14)
N9 C5 N6 N7 1.19(10)
N4 C5 N6 N7 -175.53(9)
C5 N6 N7 C8 -1.20(9)
N6 N7 C8 N9 0.85(10)
N6 N7 C8 C10 -179.88(8)
N6 C5 N9 C8 -0.62(10)
N4 C5 N9 C8 176.57(7)
N7 C8 N9 C5 -0.17(10)
C10 C8 N9 C5 -179.47(8)
N7 C8 C10 N11 19.03(12)
N9 C8 C10 N11 -161.74(8)
C8 C10 N11 N12 -102.39(10)
C8 C10 N11 N15 72.56(10)
N15 N11 N12 N13 0.36(11)
C10 N11 N12 N13 175.70(8)
N11 N12 N13 C14 -0.37(10)
N12 N13 C14 N15 0.29(11)
N12 N13 C14 N16 179.72(9)
N16 C14 N15 N11 -179.51(9)
N13 C14 N15 N11 -0.07(10)
N12 N11 N15 C14 -0.18(10)
C10 N11 N15 C14 -175.51(8)
